data_4323739
loop_
_publ_author_name
'Mathias O. Senge'
'Werner W. Kalisch'

_publ_section_title
;
 Synthesis and Structural Characterization of Nonplanar
 Tetraphenylporphyrins and Their Metal Complexes with Graded Degrees of
 \b-Ethyl Substitution
;
_journal_name_full 'Inorganic Chemistry'
_journal_page_first 6103
_journal_page_last 6116
_journal_paper_doi 10.1021/ic970765g
_journal_volume 36
_journal_year 1997
_chemical_compound_source synthetic
_chemical_formula_moiety '[C52 H46 N4].CH2Cl2'
_chemical_formula_structural C53H48Cl2N4
_chemical_formula_sum 'C53 H48 Cl2 N4'
_chemical_formula_weight 811.85
_chemical_name_common trans-TEt-TPP
_chemical_name_systematic
; 
 2,3,12,13-Tetraethyl-5,10,15,20-tetraphenylporphyrin 
;
_space_group_IT_number 14
_symmetry_cell_setting monoclinic
_symmetry_space_group_name_Hall '-P 2ybc'
_symmetry_space_group_name_H-M 'P 1 21/c 1'
_atom_sites_solution_hydrogens geom
_atom_sites_solution_primary direct
_atom_sites_solution_secondary difmap
_audit_creation_method SHELXL
_cell_angle_alpha 90.00
_cell_angle_beta 112.55(3)
_cell_angle_gamma 90.00
_cell_formula_units_Z 4
_cell_length_a 13.531(6)
_cell_length_b 28.172(11)
_cell_length_c 12.184(4)
_cell_measurement_reflns_used 25
_cell_measurement_temperature 130(2)
_cell_measurement_theta_max 27
_cell_measurement_theta_min 20
_cell_volume 4289(3)
_computing_cell_refinement 'Siemens P3'
_computing_data_collection 'Siemens P3'
_computing_data_reduction 'XDISK, SHELXL Vers. 5.03 (Sheldrick, 1994)'
_computing_molecular_graphics 'XP, SHELXL Vers. 5.03 (Sheldrick, 1994)'
_computing_publication_material 'XCIF, SHELXL Vers. 5.03 (Sheldrick, 1994)'
_computing_structure_refinement 'XL, SHELXL Vers. 5.03 (Sheldrick, 1994)'
_computing_structure_solution 'XS, SHELXL Vers. 5.03 (Sheldrick, 1994)'
_diffrn_ambient_temperature 130(2)
_diffrn_measurement_device 'Syntex P21'
_diffrn_measurement_method '2theta - theta'
_diffrn_radiation_monochromator graphite
_diffrn_radiation_source 'fine-focus sealed tube'
_diffrn_radiation_type CuK\a
_diffrn_radiation_wavelength 1.54178
_diffrn_reflns_av_R_equivalents 0.0354
_diffrn_reflns_av_sigmaI/netI 0.1017
_diffrn_reflns_limit_h_max 13
_diffrn_reflns_limit_h_min -14
_diffrn_reflns_limit_k_max 30
_diffrn_reflns_limit_k_min 0
_diffrn_reflns_limit_l_max 13
_diffrn_reflns_limit_l_min 0
_diffrn_reflns_number 6394
_diffrn_reflns_theta_max 57.06
_diffrn_reflns_theta_min 3.14
_diffrn_standards_decay_% <2.5
_diffrn_standards_interval_count 198
_diffrn_standards_number 2
_exptl_absorpt_coefficient_mu 1.676
_exptl_absorpt_correction_T_max 0.73
_exptl_absorpt_correction_T_min 0.66
_exptl_absorpt_correction_type 'empirical, XABS2'
_exptl_crystal_colour blue
_exptl_crystal_density_diffrn 1.257
_exptl_crystal_density_meas ?
_exptl_crystal_density_method n/a
_exptl_crystal_description rhombus
_exptl_crystal_F_000 1712
_exptl_crystal_size_max 0.25
_exptl_crystal_size_mid 0.25
_exptl_crystal_size_min 0.19
_refine_diff_density_max 1.038
_refine_diff_density_min -0.700
_refine_diff_density_rms 0.092
_refine_ls_extinction_coef n/a
_refine_ls_extinction_method n/d
_refine_ls_goodness_of_fit_all 1.053
_refine_ls_goodness_of_fit_obs 1.162
_refine_ls_hydrogen_treatment constr
_refine_ls_matrix_type full
_refine_ls_number_parameters 366
_refine_ls_number_reflns 5792
_refine_ls_number_restraints 0
_refine_ls_restrained_S_all 1.068
_refine_ls_restrained_S_obs 1.162
_refine_ls_R_factor_all 0.1746
_refine_ls_R_factor_obs 0.1157
_refine_ls_shift/esd_max -0.095
_refine_ls_shift/esd_mean 0.003
_refine_ls_structure_factor_coef Fsqd
_refine_ls_weighting_details 'w=1/[\s^2^(Fo^2^)+(0.1169P)^2^+24.2954P] where P=(Fo^2^+2Fc^2^)/3'
_refine_ls_weighting_scheme calc
_refine_ls_wR_factor_all 0.3093
_refine_ls_wR_factor_obs 0.2641
_reflns_number_observed 3595
_reflns_number_total 5796
_reflns_observed_criterion >2sigma(I)
_cod_data_source_file ic970765g_10.cif
_cod_data_source_block MS262
_cod_depositor_comments
;
The following automatic conversions were performed:

'_exptl_crystal_density_meas' value 'n/d' was changed to '?' - the
value is perceived as not measured.

Automatic conversion script
Id: cif_fix_values 3008 2015-01-20 13:52:24Z robertas 

The following automatic conversions were performed:

'_refine_ls_weighting_scheme' value 'calc
w=1/[\s^2^(Fo^2^)+(0.1169P)^2^+24.2954P] where P=(Fo^2^+2Fc^2^)/3'
was changed to 'calc'. New tag '_refine_ls_weighting_details' was
created. The value of the new tag was set to
'w=1/[\s^2^(Fo^2^)+(0.1169P)^2^+24.2954P] where P=(Fo^2^+2Fc^2^)/3'.

Automatic conversion script
Id: cif_fix_values 3143 2015-03-26 13:38:13Z robertas 
;
_cod_original_cell_volume 4289.4(29)
_cod_database_code 4323739

loop_
_symmetry_equiv_pos_as_xyz
'x, y, z'
'-x, y+1/2, -z+1/2'
'-x, -y, -z'
'x, -y-1/2, z-1/2'

loop_
_atom_site_aniso_label
_atom_site_aniso_U_11
_atom_site_aniso_U_22
_atom_site_aniso_U_33
_atom_site_aniso_U_23
_atom_site_aniso_U_13
_atom_site_aniso_U_12
N21 0.026(3) 0.023(3) 0.020(3) 0.000(3) 0.007(3) 0.003(3)
N22 0.026(3) 0.019(3) 0.022(3) -0.006(3) 0.007(3) -0.004(3)
N23 0.023(3) 0.021(3) 0.024(3) -0.003(3) 0.009(3) -0.003(3)
N24 0.024(3) 0.025(4) 0.028(4) -0.003(3) 0.013(3) 0.002(3)
C1 0.029(4) 0.018(4) 0.030(4) 0.003(3) 0.014(4) 0.001(3)
C2 0.018(4) 0.022(4) 0.029(4) 0.000(3) 0.005(3) -0.003(3)
C21 0.028(5) 0.048(6) 0.033(5) -0.004(4) 0.004(4) -0.001(4)
C22 0.056(7) 0.069(8) 0.073(7) 0.008(6) 0.030(6) -0.013(6)
C3 0.024(4) 0.026(4) 0.029(4) 0.000(3) 0.002(3) 0.001(3)
C31 0.033(5) 0.042(5) 0.031(5) -0.013(4) 0.007(4) 0.007(4)
C32 0.058(7) 0.041(6) 0.073(7) -0.011(5) -0.003(6) -0.002(5)
C4 0.027(4) 0.025(4) 0.028(4) 0.001(3) 0.008(3) 0.002(3)
C5 0.028(4) 0.025(4) 0.022(4) -0.009(3) 0.002(3) 0.005(3)
C6 0.029(4) 0.021(4) 0.024(4) -0.003(3) 0.014(3) 0.002(3)
C7 0.030(4) 0.035(5) 0.027(4) -0.005(4) 0.014(4) 0.001(4)
C8 0.024(4) 0.032(5) 0.027(4) 0.002(3) 0.014(4) 0.005(3)
C9 0.015(4) 0.020(4) 0.022(4) -0.002(3) 0.006(3) 0.005(3)
C10 0.022(4) 0.018(4) 0.021(4) -0.001(3) 0.009(3) -0.003(3)
C11 0.020(4) 0.018(4) 0.028(4) -0.002(3) 0.009(3) -0.002(3)
C12 0.019(4) 0.020(4) 0.020(4) 0.000(3) 0.005(3) -0.004(3)
C121 0.029(4) 0.032(5) 0.021(4) 0.003(3) 0.004(3) 0.004(4)
C122 0.046(5) 0.029(5) 0.059(6) 0.012(4) 0.028(5) 0.011(4)
C13 0.024(4) 0.026(4) 0.016(4) -0.001(3) 0.006(3) -0.010(3)
C131 0.025(4) 0.042(5) 0.021(4) -0.001(4) 0.008(3) 0.005(4)
C132 0.064(6) 0.037(5) 0.041(5) 0.008(4) 0.034(5) 0.002(5)
C14 0.021(4) 0.021(4) 0.018(4) -0.002(3) 0.008(3) -0.004(3)
C15 0.030(4) 0.025(4) 0.019(4) -0.001(3) 0.012(3) 0.002(3)
C16 0.030(4) 0.019(4) 0.018(4) 0.000(3) 0.009(3) -0.003(3)
C17 0.048(5) 0.027(5) 0.026(4) -0.006(4) 0.016(4) 0.006(4)
C18 0.031(4) 0.031(5) 0.034(5) 0.005(4) 0.014(4) 0.013(4)
C19 0.027(4) 0.027(4) 0.021(4) -0.005(3) 0.013(3) 0.000(3)
C20 0.029(4) 0.023(4) 0.022(4) 0.003(3) 0.008(3) 0.000(3)
C1S 0.048(6) 0.053(6) 0.056(6) 0.006(5) 0.020(5) -0.013(5)

loop_
_atom_site_label
_atom_site_type_symbol
_atom_site_fract_x
_atom_site_fract_y
_atom_site_fract_z
_atom_site_U_iso_or_equiv
_atom_site_thermal_displace_type
_atom_site_occupancy
_atom_site_calc_flag
_atom_site_refinement_flags
_atom_site_disorder_group
N21 N 0.1352(5) 0.1587(2) -0.0624(5) 0.0239(14) Uani 1 d . .
H21A H 0.2000(5) 0.1608(2) -0.0069(5) 0.029 Uiso 0.50 calc PR .
N22 N 0.3447(5) 0.1182(2) -0.0211(5) 0.0226(14) Uani 1 d . .
H22A H 0.3148(5) 0.1275(2) 0.0280(5) 0.027 Uiso 0.50 calc PR .
N23 N 0.4338(5) 0.1410(2) 0.2314(5) 0.0226(14) Uani 1 d . .
H23A H 0.3785(5) 0.1501(2) 0.1683(5) 0.027 Uiso 0.50 calc PR .
N24 N 0.2300(5) 0.1880(2) 0.1853(5) 0.0249(15) Uani 1 d . .
H24A H 0.2502(5) 0.1673(2) 0.1440(5) 0.030 Uiso 0.50 calc PR .
C1 C 0.0439(6) 0.1775(3) -0.0547(6) 0.025(2) Uani 1 d . .
C2 C -0.0446(5) 0.1625(3) -0.1578(6) 0.024(2) Uani 1 d . .
C21 C -0.1627(6) 0.1678(3) -0.1821(7) 0.039(2) Uani 1 d . .
H21B H -0.2044(6) 0.1643(3) -0.2685(7) 0.046 Uiso 1 calc R .
H21C H -0.1758(6) 0.2001(3) -0.1586(7) 0.046 Uiso 1 calc R .
C22 C -0.2023(8) 0.1314(4) -0.1156(10) 0.065(3) Uani 1 d . .
H22B H -0.2787(8) 0.1364(4) -0.1343(10) 0.097 Uiso 1 calc R .
H22C H -0.1624(8) 0.1350(4) -0.0299(10) 0.097 Uiso 1 calc R .
H22D H -0.1912(8) 0.0993(4) -0.1399(10) 0.097 Uiso 1 calc R .
C3 C -0.0052(6) 0.1368(3) -0.2274(7) 0.029(2) Uani 1 d . .
C31 C -0.0742(6) 0.1084(3) -0.3351(7) 0.037(2) Uani 1 d . .
H31A H -0.0421(6) 0.1091(3) -0.3958(7) 0.044 Uiso 1 calc R .
H31B H -0.1463(6) 0.1228(3) -0.3702(7) 0.044 Uiso 1 calc R .
C32 C -0.0836(8) 0.0569(3) -0.3001(10) 0.066(3) Uani 1 d . .
H32A H -0.1284(8) 0.0390(3) -0.3706(10) 0.099 Uiso 1 calc R .
H32B H -0.1162(8) 0.0562(3) -0.2409(10) 0.099 Uiso 1 calc R .
H32C H -0.0122(8) 0.0426(3) -0.2665(10) 0.099 Uiso 1 calc R .
C4 C 0.1092(6) 0.1360(3) -0.1708(6) 0.028(2) Uani 1 d . .
C5 C 0.1862(6) 0.1191(3) -0.2113(6) 0.027(2) Uani 1 d . .
C51 C 0.1518(5) 0.1066(2) -0.3406(4) 0.035(2) Uiso 1 d G .
C52 C 0.1362(5) 0.1422(2) -0.4246(5) 0.042(2) Uiso 1 d G .
C53 C 0.1075(5) 0.1305(2) -0.5437(4) 0.063(3) Uiso 1 d G .
C54 C 0.0945(6) 0.0831(2) -0.5787(4) 0.065(3) Uiso 1 d G .
C55 C 0.1102(6) 0.0476(2) -0.4947(6) 0.072(3) Uiso 1 d G .
C56 C 0.1388(5) 0.0593(2) -0.3756(5) 0.052(3) Uiso 1 d G .
C6 C 0.2953(6) 0.1139(3) -0.1425(6) 0.024(2) Uani 1 d . .
C7 C 0.3733(6) 0.0989(3) -0.1907(7) 0.030(2) Uani 1 d . .
H7A H 0.3601(6) 0.0936(3) -0.2721(7) 0.036 Uiso 1 calc R .
C8 C 0.4672(6) 0.0941(3) -0.0994(6) 0.026(2) Uani 1 d . .
H8A H 0.5333(6) 0.0850(3) -0.1034(6) 0.032 Uiso 1 calc R .
C9 C 0.4482(5) 0.1055(2) 0.0082(6) 0.019(2) Uani 1 d . .
C10 C 0.5279(5) 0.1001(2) 0.1225(6) 0.020(2) Uani 1 d . .
C101 C 0.6330(3) 0.0797(2) 0.1295(5) 0.025(2) Uiso 1 d G .
C102 C 0.6406(3) 0.0325(2) 0.1004(5) 0.034(2) Uiso 1 d G .
C103 C 0.7378(4) 0.01439(14) 0.1056(5) 0.045(2) Uiso 1 d G .
C104 C 0.8276(3) 0.0435(2) 0.1400(5) 0.048(2) Uiso 1 d G .
C105 C 0.8201(3) 0.0907(2) 0.1691(5) 0.042(2) Uiso 1 d G .
C106 C 0.7228(4) 0.10880(13) 0.1638(5) 0.032(2) Uiso 1 d G .
C11 C 0.5159(5) 0.1127(3) 0.2287(6) 0.022(2) Uani 1 d . .
C12 C 0.5839(5) 0.1023(2) 0.3499(6) 0.021(2) Uani 1 d . .
C121 C 0.6695(6) 0.0657(3) 0.3921(6) 0.029(2) Uani 1 d . .
H12A H 0.7157(6) 0.0721(3) 0.4761(6) 0.035 Uiso 1 calc R .
H12B H 0.7146(6) 0.0677(3) 0.3446(6) 0.035 Uiso 1 calc R .
C122 C 0.6231(7) 0.0161(3) 0.3815(8) 0.042(2) Uani 1 d . .
H12C H 0.6814(7) -0.0071(3) 0.4099(8) 0.063 Uiso 1 calc R .
H12D H 0.5783(7) 0.0095(3) 0.2982(8) 0.063 Uiso 1 calc R .
H12E H 0.5795(7) 0.0138(3) 0.4297(8) 0.063 Uiso 1 calc R .
C13 C 0.5443(6) 0.1271(3) 0.4207(6) 0.022(2) Uani 1 d . .
C131 C 0.5845(6) 0.1222(3) 0.5539(6) 0.030(2) Uani 1 d . .
H13A H 0.5799(6) 0.1535(3) 0.5889(6) 0.036 Uiso 1 calc R .
H13B H 0.6607(6) 0.1127(3) 0.5847(6) 0.036 Uiso 1 calc R .
C132 C 0.5208(7) 0.0856(3) 0.5935(8) 0.043(2) Uani 1 d . .
H13C H 0.5499(7) 0.0838(3) 0.6805(8) 0.065 Uiso 1 calc R .
H13D H 0.5264(7) 0.0544(3) 0.5607(8) 0.065 Uiso 1 calc R .
H13E H 0.4455(7) 0.0952(3) 0.5646(8) 0.065 Uiso 1 calc R .
C14 C 0.4502(5) 0.1529(2) 0.3466(6) 0.020(2) Uani 1 d . .
C15 C 0.3870(6) 0.1856(3) 0.3760(6) 0.024(2) Uani 1 d . .
C151 C 0.4284(4) 0.2069(2) 0.4998(3) 0.024(2) Uiso 1 d G .
C152 C 0.5084(4) 0.2411(2) 0.5282(4) 0.038(2) Uiso 1 d G .
C153 C 0.5504(4) 0.2602(2) 0.6420(4) 0.044(2) Uiso 1 d G .
C154 C 0.5125(4) 0.2452(2) 0.7273(3) 0.038(2) Uiso 1 d G .
C155 C 0.4325(4) 0.2110(2) 0.6989(4) 0.038(2) Uiso 1 d G .
C156 C 0.3904(4) 0.1919(2) 0.5851(4) 0.031(2) Uiso 1 d G .
C16 C 0.2875(6) 0.2029(3) 0.2995(6) 0.023(2) Uani 1 d . .
C17 C 0.2284(7) 0.2389(3) 0.3338(7) 0.033(2) Uani 1 d . .
H17A H 0.2514(7) 0.2554(3) 0.4074(7) 0.039 Uiso 1 calc R .
C18 C 0.1352(6) 0.2444(3) 0.2418(7) 0.031(2) Uani 1 d . .
H18A H 0.0794(6) 0.2656(3) 0.2377(7) 0.038 Uiso 1 calc R .
C19 C 0.1354(6) 0.2119(3) 0.1491(6) 0.024(2) Uani 1 d . .
C20 C 0.0470(6) 0.2062(3) 0.0409(6) 0.025(2) Uani 1 d . .
C201 C -0.0496(4) 0.2355(2) 0.0267(5) 0.028(2) Uiso 1 d G .
C202 C -0.1121(4) 0.2250(2) 0.0913(4) 0.038(2) Uiso 1 d G .
C203 C -0.2028(4) 0.2519(2) 0.0751(5) 0.053(3) Uiso 1 d G .
C204 C -0.2310(4) 0.2892(2) -0.0057(6) 0.059(3) Uiso 1 d G .
C205 C -0.1685(5) 0.2997(2) -0.0703(5) 0.057(3) Uiso 1 d G .
C206 C -0.0778(4) 0.2728(2) -0.0541(5) 0.038(2) Uiso 1 d G .
C1S C 0.2253(8) 0.0670(3) 0.1568(8) 0.052(3) Uani 1 d . .
Cl1S Cl 0.0911(5) 0.0508(2) 0.0869(6) 0.045(2) Uiso 0.50 d P .
Cl1' Cl 0.0992(6) 0.0428(3) 0.0630(7) 0.070(3) Uiso 0.50 d P .
Cl2S Cl 0.3012(4) 0.0249(2) 0.2591(6) 0.0503(14) Uiso 0.50 d P .
Cl2" Cl 0.3098(11) 0.0145(5) 0.2060(14) 0.104(4) Uiso 0.30 d P .
Cl2' Cl 0.2904(10) 0.0392(5) 0.2963(12) 0.047(3) Uiso 0.20 d P .

loop_
_atom_type_symbol
_atom_type_description
_atom_type_scat_dispersion_real
_atom_type_scat_dispersion_imag
_atom_type_scat_source
C C 0.0181 0.0091 'International Tables Vol C Tables 4.2.6.8 and 6.1.1.4'
H H 0.0000 0.0000 'International Tables Vol C Tables 4.2.6.8 and 6.1.1.4'
N N 0.0311 0.0180 'International Tables Vol C Tables 4.2.6.8 and 6.1.1.4'
Cl Cl 0.3639 0.7018 'International Tables Vol C Tables 4.2.6.8 and 6.1.1.4'

loop_
_geom_angle_atom_site_label_1
_geom_angle_atom_site_label_2
_geom_angle_atom_site_label_3
_geom_angle
_geom_angle_site_symmetry_1
_geom_angle_site_symmetry_3
_geom_angle_publ_flag
C1 N21 C4 109.6(6) . . ?
C9 N22 C6 106.6(6) . . ?
C14 N23 C11 110.4(6) . . ?
C19 N24 C16 106.0(6) . . ?
N21 C1 C20 122.3(6) . . ?
N21 C1 C2 107.3(6) . . ?
C20 C1 C2 130.4(7) . . ?
C3 C2 C1 107.9(6) . . ?
C3 C2 C21 124.2(7) . . ?
C1 C2 C21 127.5(7) . . ?
C2 C21 C22 112.8(7) . . ?
C2 C3 C4 108.4(6) . . ?
C2 C3 C31 124.0(7) . . ?
C4 C3 C31 127.0(7) . . ?
C3 C31 C32 110.4(7) . . ?
N21 C4 C5 122.9(6) . . ?
N21 C4 C3 106.5(6) . . ?
C5 C4 C3 130.6(7) . . ?
C4 C5 C6 125.8(7) . . ?
C4 C5 C51 118.5(6) . . ?
C6 C5 C51 115.7(6) . . ?
C52 C51 C56 120.0 . . ?
C52 C51 C5 120.0(5) . . ?
C56 C51 C5 119.9(5) . . ?
C51 C52 C53 120.0 . . ?
C54 C53 C52 120.0 . . ?
C53 C54 C55 120.0 . . ?
C56 C55 C54 120.0 . . ?
C55 C56 C51 120.0 . . ?
N22 C6 C5 126.9(6) . . ?
N22 C6 C7 109.4(6) . . ?
C5 C6 C7 123.6(6) . . ?
C8 C7 C6 107.4(6) . . ?
C7 C8 C9 106.6(6) . . ?
N22 C9 C10 127.8(6) . . ?
N22 C9 C8 109.9(6) . . ?
C10 C9 C8 122.2(6) . . ?
C9 C10 C11 124.6(6) . . ?
C9 C10 C101 116.5(6) . . ?
C11 C10 C101 118.9(6) . . ?
C102 C101 C106 120.0 . . ?
C102 C101 C10 120.7(4) . . ?
C106 C101 C10 119.3(4) . . ?
C103 C102 C101 120.0 . . ?
C102 C103 C104 120.0 . . ?
C105 C104 C103 120.0 . . ?
C106 C105 C104 120.0 . . ?
C105 C106 C101 120.0 . . ?
N23 C11 C10 123.0(6) . . ?
N23 C11 C12 107.3(6) . . ?
C10 C11 C12 129.6(6) . . ?
C13 C12 C11 107.0(6) . . ?
C13 C12 C121 125.2(6) . . ?
C11 C12 C121 127.0(6) . . ?
C12 C121 C122 111.6(6) . . ?
C12 C13 C14 109.1(6) . . ?
C12 C13 C131 124.4(7) . . ?
C14 C13 C131 126.0(6) . . ?
C13 C131 C132 112.7(6) . . ?
N23 C14 C15 123.3(6) . . ?
N23 C14 C13 105.9(6) . . ?
C15 C14 C13 130.7(6) . . ?
C14 C15 C16 126.0(6) . . ?
C14 C15 C151 119.2(6) . . ?
C16 C15 C151 114.7(6) . . ?
C152 C151 C156 120.0 . . ?
C152 C151 C15 118.5(4) . . ?
C156 C151 C15 121.5(4) . . ?
C151 C152 C153 120.0 . . ?
C154 C153 C152 120.0 . . ?
C153 C154 C155 120.0 . . ?
C156 C155 C154 120.0 . . ?
C155 C156 C151 120.0 . . ?
N24 C16 C15 126.5(7) . . ?
N24 C16 C17 110.1(6) . . ?
C15 C16 C17 123.3(6) . . ?
C18 C17 C16 106.7(7) . . ?
C17 C18 C19 107.2(7) . . ?
N24 C19 C20 127.0(7) . . ?
N24 C19 C18 109.9(6) . . ?
C20 C19 C18 123.0(7) . . ?
C1 C20 C19 125.9(7) . . ?
C1 C20 C201 118.3(6) . . ?
C19 C20 C201 115.8(6) . . ?
C202 C201 C206 120.0 . . ?
C202 C201 C20 120.7(4) . . ?
C206 C201 C20 119.3(4) . . ?
C203 C202 C201 120.0 . . ?
C202 C203 C204 120.0 . . ?
C203 C204 C205 120.0 . . ?
C204 C205 C206 120.0 . . ?
C205 C206 C201 120.0 . . ?
Cl2S C1S Cl1S 112.8(6) . . ?
Cl2S C1S Cl1' 110.7(6) . . ?
Cl1S C1S Cl2" 110.6(7) . . ?
Cl1S C1S Cl2' 113.2(7) . . ?
Cl1' C1S Cl2' 116.5(7) . . ?

loop_
_geom_bond_atom_site_label_1
_geom_bond_atom_site_label_2
_geom_bond_distance
_geom_bond_site_symmetry_2
_geom_bond_publ_flag
N21 C1 1.379(9) . ?
N21 C4 1.387(9) . ?
N22 C9 1.355(9) . ?
N22 C6 1.376(9) . ?
N23 C14 1.376(9) . ?
N23 C11 1.378(9) . ?
N24 C19 1.360(9) . ?
N24 C16 1.374(9) . ?
C1 C20 1.405(10) . ?
C1 C2 1.427(10) . ?
C2 C3 1.369(10) . ?
C2 C21 1.517(10) . ?
C21 C22 1.525(12) . ?
C3 C4 1.433(10) . ?
C3 C31 1.514(10) . ?
C31 C32 1.530(13) . ?
C4 C5 1.395(10) . ?
C5 C6 1.398(10) . ?
C5 C51 1.504(8) . ?
C51 C52 1.39 . ?
C51 C56 1.39 . ?
C52 C53 1.39 . ?
C53 C54 1.39 . ?
C54 C55 1.39 . ?
C55 C56 1.39 . ?
C6 C7 1.453(10) . ?
C7 C8 1.336(10) . ?
C8 C9 1.465(10) . ?
C9 C10 1.405(9) . ?
C10 C11 1.409(10) . ?
C10 C101 1.507(8) . ?
C101 C102 1.39 . ?
C101 C106 1.39 . ?
C102 C103 1.39 . ?
C103 C104 1.39 . ?
C104 C105 1.39 . ?
C105 C106 1.39 . ?
C11 C12 1.439(9) . ?
C12 C13 1.370(10) . ?
C12 C121 1.488(10) . ?
C121 C122 1.518(11) . ?
C13 C14 1.443(10) . ?
C13 C131 1.507(9) . ?
C131 C132 1.535(11) . ?
C14 C15 1.394(10) . ?
C15 C16 1.398(10) . ?
C15 C151 1.517(8) . ?
C151 C152 1.39 . ?
C151 C156 1.39 . ?
C152 C153 1.39 . ?
C153 C154 1.39 . ?
C154 C155 1.39 . ?
C155 C156 1.39 . ?
C16 C17 1.448(10) . ?
C17 C18 1.337(11) . ?
C18 C19 1.455(10) . ?
C19 C20 1.410(10) . ?
C20 C201 1.498(8) . ?
C201 C202 1.39 . ?
C201 C206 1.39 . ?
C202 C203 1.39 . ?
C203 C204 1.39 . ?
C204 C205 1.39 . ?
C205 C206 1.39 . ?
C1S Cl2S 1.742(11) . ?
C1S Cl1S 1.746(11) . ?
C1S Cl1' 1.785(12) . ?
C1S Cl2" 1.82(2) . ?
C1S Cl2' 1.77(2) . ?
